data_2228913
loop_
_publ_author_name
'Shen, Fwu Ming'
'Lush, Shie Fu'

_publ_section_title
;
 1,10-Phenanthrolin-1-ium
 nitrate--aquabis(4-hydroxybenzoato-\k^2^<i>O</i>,<i>O</i>')(nitrato-\k^2^<i>O</i>,<i>O</i>')(1,10-phenanthroline-\k^2^<i>N</i>,<i>N</i>')erbium(III)--1,10-phenanthroline--water
 (1/1/0.5/2)
;
_journal_coeditor_code XU5103
_journal_issue 1
_journal_name_full 'Acta Crystallographica Section E'
_journal_page_first m86
_journal_page_last m87
_journal_paper_doi 10.1107/S1600536810051767
_journal_volume 67
_journal_year 2011
_chemical_formula_iupac
;
C12 H9 N2 +, N O3 -, [Er (C7 H5 O3)2 (N O3) (C12 H8 N2) (H2 O)], 0.5C12 H8 N2,
2H2 O
;
_chemical_formula_moiety 'C12 H9 N2 +, N O3 -, C26 H20 Er N3 O10, 0.5(C12 H8 N2), 2(H2 O)'
_chemical_formula_sum 'C44 H37 Er N7 O15'
_chemical_formula_weight 1071.07
_chemical_name_systematic
;
1,10-Phenanthrolin-1-ium nitrate--
aquabis(4-hydroxybenzoato-\k^2^<i>O</i>,<i>O</i>')(nitrato-
\k^2^<i>O</i>,<i>O</i>')(1,10-phenanthroline-
\k^2^<i>N</i>,<i>N</i>')erbium(III)--\1,10-phenanthroline--water (1/1/0.5/2)
;
_space_group_IT_number 2
_symmetry_cell_setting triclinic
_symmetry_space_group_name_Hall '-P 1'
_symmetry_space_group_name_H-M 'P -1'
_atom_sites_solution_hydrogens geom
_atom_sites_solution_primary direct
_atom_sites_solution_secondary difmap
_cell_angle_alpha 77.108(2)
_cell_angle_beta 84.790(2)
_cell_angle_gamma 67.250(2)
_cell_formula_units_Z 2
_cell_length_a 10.9464(2)
_cell_length_b 11.3682(3)
_cell_length_c 19.2638(5)
_cell_measurement_reflns_used 12670
_cell_measurement_temperature 97
_cell_measurement_theta_max 29.21
_cell_measurement_theta_min 2.44
_cell_volume 2154.95(10)
_computing_cell_refinement 'CrysAlis RED (Oxford Diffraction, 2008)'
_computing_data_collection 'CrysAlis CCD (Oxford Diffraction, 2008)'
_computing_data_reduction 'CrysAlis RED (Oxford Diffraction, 2008)'
_computing_molecular_graphics 'ORTEP-3 (Farrugia, 1997)'
_computing_publication_material 'PLATON (Spek, 2009)'
_computing_structure_refinement 'SHELXL97 (Sheldrick, 2008)'
_computing_structure_solution 'SHELXS97 (Sheldrick, 2008)'
_diffrn_ambient_temperature 97
_diffrn_detector_area_resol_mean 9
_diffrn_measured_fraction_theta_full 0.994
_diffrn_measured_fraction_theta_max 0.994
_diffrn_measurement_device_type 'Oxford Diffraction Gemini-S CCD'
_diffrn_measurement_method \w
_diffrn_radiation_monochromator graphite
_diffrn_radiation_source 'fine-focus sealed tube'
_diffrn_radiation_type MoK\a
_diffrn_radiation_wavelength 0.71073
_diffrn_reflns_av_R_equivalents 0.0283
_diffrn_reflns_av_sigmaI/netI 0.0470
_diffrn_reflns_limit_h_max 13
_diffrn_reflns_limit_h_min -13
_diffrn_reflns_limit_k_max 11
_diffrn_reflns_limit_k_min -13
_diffrn_reflns_limit_l_max 22
_diffrn_reflns_limit_l_min -23
_diffrn_reflns_number 16237
_diffrn_reflns_theta_full 25.20
_diffrn_reflns_theta_max 25.20
_diffrn_reflns_theta_min 2.45
_exptl_absorpt_coefficient_mu 2.028
_exptl_absorpt_correction_T_max 0.694
_exptl_absorpt_correction_T_min 0.629
_exptl_absorpt_correction_type multi-scan
_exptl_absorpt_process_details '(CrysAlis PRO; Oxford Diffraction, 2009)'
_exptl_crystal_colour pink
_exptl_crystal_density_diffrn 1.651
_exptl_crystal_density_method 'Not Measured'
_exptl_crystal_description block
_exptl_crystal_F_000 1076
_exptl_crystal_size_max 0.350
_exptl_crystal_size_mid 0.200
_exptl_crystal_size_min 0.180
_refine_diff_density_max 2.475
_refine_diff_density_min -1.406
_refine_ls_extinction_method none
_refine_ls_goodness_of_fit_ref 1.049
_refine_ls_hydrogen_treatment constr
_refine_ls_matrix_type full
_refine_ls_number_parameters 583
_refine_ls_number_reflns 7710
_refine_ls_number_restraints 0
_refine_ls_restrained_S_all 1.049
_refine_ls_R_factor_all 0.0463
_refine_ls_R_factor_gt 0.0382
_refine_ls_shift/su_max 0.001
_refine_ls_shift/su_mean 0.000
_refine_ls_structure_factor_coef Fsqd
_refine_ls_weighting_details 'calc w=1/[\s^2^(Fo^2^)+(0.0656P)^2^+2.9468P] where P=(Fo^2^+2Fc^2^)/3'
_refine_ls_weighting_scheme calc
_refine_ls_wR_factor_gt 0.1031
_refine_ls_wR_factor_ref 0.1053
_reflns_number_gt 6632
_reflns_number_total 7710
_reflns_threshold_expression I>2\s(I)
_cod_data_source_file xu5103.cif
_cod_data_source_block I
_cod_database_code 2228913
_cod_database_fobs_code 2228913

loop_
_symmetry_equiv_pos_site_id
_symmetry_equiv_pos_as_xyz
1 x,y,z
2 -x,-y,-z

loop_
_atom_site_aniso_label
_atom_site_aniso_U_11
_atom_site_aniso_U_22
_atom_site_aniso_U_33
_atom_site_aniso_U_12
_atom_site_aniso_U_13
_atom_site_aniso_U_23
Er1 0.01100(10) 0.01260(10) 0.01770(10) -0.00170(10) -0.00130(10) -0.00310(10)
O1 0.0243(19) 0.018(2) 0.026(2) -0.0047(16) -0.0082(16) -0.0046(16)
O2 0.0178(18) 0.026(2) 0.023(2) -0.0060(16) -0.0008(15) -0.0020(16)
O3 0.039(2) 0.045(3) 0.045(3) -0.017(2) -0.019(2) -0.014(2)
O3W 0.0143(17) 0.0174(19) 0.0191(18) -0.0043(15) -0.0005(14) -0.0025(15)
O4 0.0135(17) 0.0150(19) 0.025(2) 0.0005(15) 0.0031(14) -0.0037(15)
O5 0.0125(17) 0.0163(19) 0.0219(19) -0.0042(14) 0.0000(14) -0.0022(15)
O6 0.0158(18) 0.024(2) 0.0207(19) -0.0077(16) -0.0009(14) -0.0024(15)
O7 0.0178(18) 0.0184(19) 0.0170(18) -0.0071(15) 0.0021(14) -0.0039(15)
O8 0.047(3) 0.019(2) 0.035(2) -0.0078(19) 0.015(2) 0.0048(18)
O9 0.058(4) 0.148(7) 0.097(5) -0.067(4) 0.056(3) -0.096(5)
N1 0.012(2) 0.016(2) 0.022(2) -0.0026(17) -0.0039(17) -0.0077(18)
N2 0.019(2) 0.019(2) 0.023(2) -0.0070(19) -0.0034(18) -0.0052(19)
N8 0.012(2) 0.028(3) 0.028(3) -0.004(2) -0.0001(19) -0.014(2)
C21 0.014(2) 0.017(3) 0.018(3) -0.004(2) -0.003(2) -0.005(2)
C22 0.013(2) 0.014(3) 0.023(3) -0.005(2) -0.003(2) -0.004(2)
C23 0.019(3) 0.020(3) 0.022(3) -0.006(2) 0.001(2) -0.004(2)
C24 0.030(3) 0.028(3) 0.022(3) -0.013(3) 0.011(2) -0.007(2)
C25 0.028(3) 0.019(3) 0.024(3) -0.010(2) -0.001(2) 0.000(2)
C26 0.019(3) 0.012(3) 0.027(3) -0.001(2) -0.001(2) -0.006(2)
C27 0.014(2) 0.020(3) 0.021(3) -0.005(2) 0.004(2) -0.005(2)
C31 0.021(3) 0.012(3) 0.017(3) -0.006(2) -0.002(2) 0.001(2)
C32 0.019(3) 0.015(3) 0.020(3) -0.006(2) 0.001(2) 0.000(2)
C33 0.027(3) 0.014(3) 0.027(3) -0.007(2) 0.001(2) -0.002(2)
C34 0.023(3) 0.034(3) 0.040(4) -0.017(3) 0.010(3) -0.013(3)
C35 0.041(4) 0.068(5) 0.055(4) -0.035(4) 0.027(3) -0.038(4)
C36 0.049(4) 0.078(6) 0.044(4) -0.042(4) 0.023(3) -0.041(4)
C37 0.030(3) 0.041(4) 0.029(3) -0.020(3) 0.008(2) -0.014(3)
C41 0.016(2) 0.020(3) 0.025(3) -0.007(2) -0.002(2) -0.008(2)
C42 0.013(2) 0.027(3) 0.033(3) -0.008(2) 0.003(2) -0.013(2)
C43 0.013(2) 0.023(3) 0.036(3) -0.001(2) -0.001(2) -0.020(3)
C44 0.015(3) 0.018(3) 0.035(3) 0.000(2) -0.009(2) -0.014(2)
C45 0.023(3) 0.018(3) 0.039(3) 0.002(2) -0.009(3) -0.011(3)
C46 0.037(3) 0.014(3) 0.039(4) 0.001(3) -0.013(3) -0.006(3)
C47 0.033(3) 0.015(3) 0.025(3) -0.007(2) -0.010(2) -0.002(2)
C48 0.049(4) 0.018(3) 0.028(3) -0.014(3) -0.013(3) 0.002(2)
C49 0.038(3) 0.025(3) 0.026(3) -0.017(3) -0.002(2) -0.004(2)
C50 0.025(3) 0.028(3) 0.022(3) -0.012(2) -0.002(2) -0.006(2)
C51 0.020(3) 0.017(3) 0.019(3) -0.005(2) -0.007(2) -0.005(2)
C52 0.015(2) 0.017(3) 0.023(3) -0.005(2) -0.006(2) -0.008(2)
N6 0.031(3) 0.033(3) 0.045(4) -0.013(3) 0.004(3) 0.001(3)
N7 0.031(3) 0.047(4) 0.036(3) -0.019(3) 0.005(2) -0.007(3)
C81 0.026(3) 0.034(3) 0.030(3) -0.013(3) 0.006(2) -0.002(3)
C82 0.031(3) 0.033(3) 0.045(4) -0.013(3) 0.004(3) 0.001(3)
C83 0.048(4) 0.040(4) 0.056(5) -0.022(4) 0.001(4) 0.014(4)
C84 0.055(5) 0.068(6) 0.037(4) -0.033(4) -0.011(3) 0.016(4)
C85 0.038(4) 0.080(6) 0.037(4) -0.032(4) 0.004(3) -0.008(4)
C86 0.031(3) 0.047(4) 0.036(3) -0.019(3) 0.005(2) -0.007(3)
C87 0.022(6) 0.047(9) 0.054(9) -0.005(6) -0.003(6) 0.022(7)
C88 0.032(7) 0.049(9) 0.053(9) -0.016(7) 0.006(6) -0.011(7)
N3 0.036(3) 0.070(5) 0.027(3) -0.016(3) 0.000(2) 0.001(3)
N4 0.029(3) 0.050(4) 0.030(3) -0.008(3) 0.000(2) 0.003(3)
C61 0.029(2) 0.106(5) 0.052(3) -0.012(3) 0.003(2) 0.030(3)
C62 0.029(2) 0.106(5) 0.052(3) -0.012(3) 0.003(2) 0.030(3)
C63 0.029(2) 0.106(5) 0.052(3) -0.012(3) 0.003(2) 0.030(3)
C64 0.022(3) 0.043(5) 0.066(5) -0.001(3) 0.013(3) 0.016(4)
C65 0.046(5) 0.043(5) 0.120(9) -0.013(4) 0.040(5) -0.010(6)
C66 0.056(5) 0.061(6) 0.112(8) -0.032(5) 0.043(6) -0.044(6)
C67 0.028(3) 0.071(6) 0.054(5) -0.020(4) 0.013(3) -0.026(4)
C68 0.040(4) 0.126(10) 0.045(5) -0.027(5) 0.005(4) -0.038(6)
C69 0.038(4) 0.126(10) 0.028(4) -0.013(5) -0.002(3) -0.001(5)
C70 0.033(4) 0.077(6) 0.031(4) -0.003(4) -0.004(3) 0.008(4)
C71 0.018(3) 0.045(4) 0.031(3) -0.009(3) 0.005(2) -0.003(3)
C72 0.019(3) 0.056(5) 0.034(4) -0.009(3) 0.008(3) 0.006(3)
O11 0.108(3) 0.127(4) 0.101(3) -0.076(3) -0.014(2) 0.022(3)
O12 0.108(3) 0.127(4) 0.101(3) -0.076(3) -0.014(2) 0.022(3)
O13 0.108(3) 0.127(4) 0.101(3) -0.076(3) -0.014(2) 0.022(3)
N5 0.108(3) 0.127(4) 0.101(3) -0.076(3) -0.014(2) 0.022(3)
O1W 0.042(2) 0.019(2) 0.050(3) -0.0106(19) 0.003(2) -0.0084(19)
O2W 0.090(4) 0.067(4) 0.049(3) -0.026(4) 0.014(3) -0.016(3)

loop_
_atom_site_type_symbol
_atom_site_label
_atom_site_fract_x
_atom_site_fract_y
_atom_site_fract_z
_atom_site_U_iso_or_equiv
_atom_site_thermal_displace_type
_atom_site_calc_flag
_atom_site_refinement_flags
_atom_site_occupancy
Er Er1 0.23247(2) 0.40305(2) 0.078920(10) 0.01450(10) Uani . . 1.000
O O1 0.3934(4) 0.3029(4) 0.17753(19) 0.0232(11) Uani . . 1.000
O O2 0.3711(3) 0.4927(4) 0.11782(19) 0.0234(11) Uani . . 1.000
O O3 0.4913(4) 0.4118(5) 0.2139(2) 0.0406(16) Uani . . 1.000
O O3W 0.1453(3) 0.3643(3) -0.01739(18) 0.0176(10) Uani . . 1.000
O O4 0.2763(3) 0.5363(3) -0.02595(18) 0.0199(11) Uani . . 1.000
O O5 0.0975(3) 0.6273(3) 0.03472(18) 0.0176(11) Uani . . 1.000
O O6 0.1303(3) 0.4721(4) 0.18419(18) 0.0204(11) Uani . . 1.000
O O7 0.0106(3) 0.4202(3) 0.12003(18) 0.0178(11) Uani . . 1.000
O O8 0.0969(4) 1.1108(4) -0.2073(2) 0.0379(14) Uani . . 1.000
O O9 -0.4015(6) 0.6324(7) 0.3624(3) 0.084(3) Uani . . 1.000
N N1 0.4400(4) 0.2592(4) 0.0322(2) 0.0166(12) Uani . . 1.000
N N2 0.2730(4) 0.1678(4) 0.1217(2) 0.0200(12) Uani . . 1.000
N N8 0.4204(4) 0.4033(5) 0.1714(2) 0.0224(16) Uani . . 1.000
C C21 0.1771(5) 0.6361(5) -0.0180(3) 0.0165(16) Uani . . 1.000
C C22 0.1524(5) 0.7613(5) -0.0678(3) 0.0165(16) Uani . . 1.000
C C23 0.2377(5) 0.7697(5) -0.1251(3) 0.0209(17) Uani . . 1.000
C C24 0.2173(6) 0.8873(6) -0.1703(3) 0.0265(17) Uani . . 1.000
C C25 0.1121(5) 0.9991(5) -0.1603(3) 0.0240(17) Uani . . 1.000
C C26 0.0270(5) 0.9913(5) -0.1026(3) 0.0204(17) Uani . . 1.000
C C27 0.0462(5) 0.8744(5) -0.0570(3) 0.0189(16) Uani . . 1.000
C C31 0.0201(5) 0.4661(5) 0.1733(3) 0.0173(17) Uani . . 1.000
C C32 -0.0930(5) 0.5123(5) 0.2214(3) 0.0188(17) Uani . . 1.000
C C33 -0.2127(5) 0.5001(5) 0.2132(3) 0.0233(17) Uani . . 1.000
C C34 -0.3172(6) 0.5408(6) 0.2595(3) 0.0302(19) Uani . . 1.000
C C35 -0.3038(7) 0.5950(8) 0.3140(4) 0.048(3) Uani . . 1.000
C C36 -0.1851(7) 0.6091(8) 0.3221(4) 0.048(3) Uani . . 1.000
C C37 -0.0815(6) 0.5674(6) 0.2763(3) 0.0307(19) Uani . . 1.000
C C41 0.5172(5) 0.3009(5) -0.0162(3) 0.0196(16) Uani . . 1.000
C C42 0.6408(5) 0.2174(6) -0.0376(3) 0.0232(16) Uani . . 1.000
C C43 0.6854(5) 0.0893(5) -0.0062(3) 0.0234(16) Uani . . 1.000
C C44 0.6101(5) 0.0409(5) 0.0460(3) 0.0226(17) Uani . . 1.000
C C45 0.6523(6) -0.0923(6) 0.0828(3) 0.0282(17) Uani . . 1.000
C C46 0.5745(6) -0.1344(6) 0.1304(3) 0.0323(19) Uani . . 1.000
C C47 0.4424(6) -0.0499(5) 0.1450(3) 0.0247(17) Uani . . 1.000
C C48 0.3541(6) -0.0925(6) 0.1906(3) 0.0315(19) Uani . . 1.000
C C49 0.2285(6) -0.0087(6) 0.1985(3) 0.0282(17) Uani . . 1.000
C C50 0.1909(5) 0.1214(6) 0.1633(3) 0.0241(17) Uani . . 1.000
C C51 0.3980(5) 0.0820(5) 0.1119(3) 0.0186(17) Uani . . 1.000
C C52 0.4844(5) 0.1306(5) 0.0621(3) 0.0176(16) Uani . . 1.000
N N6 0.9403(6) 0.1675(6) 0.4488(3) 0.0379(19) Uani . . 0.500
N N7 0.9737(6) -0.0343(6) 0.4147(3) 0.0373(19) Uani . . 0.500
C C81 0.9773(6) 0.0350(6) 0.4644(3) 0.0307(17) Uani . . 1.000
C C82 0.9403(6) 0.1675(6) 0.4488(3) 0.0379(19) Uani . . 0.500
C C83 0.8975(7) 0.2307(8) 0.3798(4) 0.050(3) Uani . . 1.000
C C84 0.8912(8) 0.1665(9) 0.3303(4) 0.054(3) Uani . . 1.000
C C85 0.9291(7) 0.0356(9) 0.3474(4) 0.050(3) Uani . . 1.000
C C86 0.9737(6) -0.0343(6) 0.4147(3) 0.0373(19) Uani . . 0.500
C C87 0.9379(12) 0.2441(15) 0.5036(8) 0.049(5) Uani . . 0.500
C C88 0.9813(13) 0.1792(15) 0.5675(8) 0.045(5) Uani . . 0.500
N N3 0.6566(5) 0.8871(7) 0.4088(3) 0.047(2) Uani . . 1.000
N N4 0.7372(5) 0.7810(6) 0.5468(3) 0.0404(19) Uani . . 1.000
C C61 0.6104(7) 0.9421(10) 0.3441(4) 0.075(2) Uani . . 1.000
C C62 0.5602(7) 1.0749(10) 0.3179(5) 0.075(2) Uani . . 1.000
C C63 0.5605(7) 1.1543(11) 0.3588(5) 0.075(2) Uani . . 1.000
C C64 0.6096(6) 1.1019(8) 0.4282(4) 0.053(3) Uani . . 1.000
C C65 0.6144(8) 1.1804(9) 0.4766(6) 0.075(4) Uani . . 1.000
C C66 0.6588(9) 1.1252(10) 0.5436(6) 0.072(4) Uani . . 1.000
C C67 0.7030(7) 0.9884(9) 0.5694(4) 0.049(3) Uani . . 1.000
C C68 0.7458(8) 0.9284(12) 0.6377(4) 0.069(4) Uani . . 1.000
C C69 0.7839(8) 0.7975(12) 0.6597(4) 0.072(4) Uani . . 1.000
C C70 0.7774(7) 0.7261(9) 0.6133(4) 0.056(3) Uani . . 1.000
C C71 0.7003(5) 0.9088(7) 0.5234(3) 0.0334(19) Uani . . 1.000
C C72 0.6538(6) 0.9681(7) 0.4511(3) 0.041(2) Uani . . 1.000
O O11 0.4009(8) 0.5285(9) 0.3933(4) 0.1090(19) Uani . . 1.000
O O12 0.3154(8) 0.6897(9) 0.3035(4) 0.1090(19) Uani . . 1.000
O O13 0.2058(8) 0.5725(9) 0.3489(4) 0.1090(19) Uani . . 1.000
N N5 0.3076(11) 0.6002(11) 0.3496(6) 0.1090(19) Uani . . 1.000
O O1W 0.8550(4) 0.2838(4) 0.8087(2) 0.0373(14) Uani . . 1.000
O O2W 0.7115(6) 0.5915(6) 0.4911(3) 0.070(2) Uani . . 1.000
H H3A 0.07580 0.35180 -0.01090 0.0260 Uiso . R 1.000
H H3B 0.13890 0.42290 -0.05230 0.0260 Uiso . R 1.000
H H8 0.03190 1.17010 -0.19610 0.0560 Uiso calc R 1.000
H H9 -0.46530 0.61790 0.35310 0.1260 Uiso calc R 1.000
H H23 0.30870 0.69550 -0.13270 0.0250 Uiso calc R 1.000
H H24 0.27510 0.89200 -0.20830 0.0320 Uiso calc R 1.000
H H26 -0.04340 1.06600 -0.09500 0.0240 Uiso calc R 1.000
H H27 -0.01140 0.87000 -0.01880 0.0220 Uiso calc R 1.000
H H33 -0.22230 0.46410 0.17610 0.0280 Uiso calc R 1.000
H H34 -0.39630 0.53160 0.25390 0.0360 Uiso calc R 1.000
H H36 -0.17620 0.64680 0.35860 0.0580 Uiso calc R 1.000
H H37 -0.00240 0.57640 0.28220 0.0370 Uiso calc R 1.000
H H41 0.48810 0.38930 -0.03680 0.0240 Uiso calc R 1.000
H H42 0.69090 0.24950 -0.07260 0.0280 Uiso calc R 1.000
H H43 0.76710 0.03300 -0.01960 0.0280 Uiso calc R 1.000
H H45 0.73580 -0.15070 0.07320 0.0340 Uiso calc R 1.000
H H46 0.60650 -0.22060 0.15490 0.0390 Uiso calc R 1.000
H H48 0.38160 -0.17850 0.21540 0.0380 Uiso calc R 1.000
H H49 0.16820 -0.03750 0.22700 0.0340 Uiso calc R 1.000
H H50 0.10450 0.17830 0.16920 0.0290 Uiso calc R 1.000
H H83 0.87210 0.32070 0.36750 0.0600 Uiso calc R 1.000
H H84 0.86100 0.21180 0.28470 0.0650 Uiso calc R 1.000
H H85 0.92510 -0.00870 0.31300 0.0590 Uiso calc R 1.000
H H87 0.90650 0.33460 0.49240 0.0580 Uiso calc . 0.500
H H88 0.98420 0.22370 0.60200 0.0540 Uiso calc . 0.500
H H4 0.73500 0.73310 0.51850 0.0480 Uiso calc R 1.000
H H61 0.61150 0.88810 0.31400 0.0890 Uiso calc R 1.000
H H62 0.52650 1.10840 0.27200 0.0890 Uiso calc R 1.000
H H63 0.52850 1.24390 0.34160 0.0890 Uiso calc R 1.000
H H65 0.58650 1.27020 0.46130 0.0890 Uiso calc R 1.000
H H66 0.66070 1.17790 0.57380 0.0860 Uiso calc R 1.000
H H68 0.74870 0.97820 0.66940 0.0820 Uiso calc R 1.000
H H69 0.81410 0.75720 0.70580 0.0860 Uiso calc R 1.000
H H70 0.80180 0.63660 0.62860 0.0670 Uiso calc R 1.000
H H1A 0.82320 0.35200 0.82330 0.0560 Uiso . R 1.000
H H1B 0.80360 0.28640 0.77950 0.0560 Uiso . R 1.000
H H2A 0.68500 0.58770 0.45350 0.1050 Uiso . R 1.000
H H2B 0.69560 0.53770 0.52280 0.1050 Uiso . R 1.000

loop_
_atom_type_symbol
_atom_type_description
_atom_type_scat_dispersion_real
_atom_type_scat_dispersion_imag
_atom_type_scat_source
O O 0.0106 0.0060 'International Tables Vol C Tables 4.2.6.8 and 6.1.1.4'
N N 0.0061 0.0033 'International Tables Vol C Tables 4.2.6.8 and 6.1.1.4'
Er Er -0.2586 4.9576 'International Tables Vol C Tables 4.2.6.8 and 6.1.1.4'
H H 0.0000 0.0000 'International Tables Vol C Tables 4.2.6.8 and 6.1.1.4'
C C 0.0033 0.0016 'International Tables Vol C Tables 4.2.6.8 and 6.1.1.4'

loop_
_geom_angle_atom_site_label_1
_geom_angle_atom_site_label_2
_geom_angle_atom_site_label_3
_geom_angle_site_symmetry_1
_geom_angle_site_symmetry_2
_geom_angle_site_symmetry_3
_geom_angle
_geom_angle_publ_flag
O1 Er1 O2 . . . 52.34(14) no
O1 Er1 O3W . . . 144.85(13) no
O1 Er1 O4 . . . 120.59(13) no
O1 Er1 O5 . . . 130.28(13) no
O1 Er1 O6 . . . 70.36(13) no
O1 Er1 O7 . . . 111.53(13) no
O1 Er1 N1 . . . 72.55(13) no
O1 Er1 N2 . . . 68.63(14) no
O1 Er1 C21 . . . 129.79(16) no
O1 Er1 C31 . . . 91.78(15) no
O2 Er1 O3W . . . 147.75(12) no
O2 Er1 O4 . . . 75.78(12) no
O2 Er1 O5 . . . 83.49(13) no
O2 Er1 O6 . . . 75.18(13) no
O2 Er1 O7 . . . 128.27(12) no
O2 Er1 N1 . . . 84.17(14) no
O2 Er1 N2 . . . 119.87(14) no
O2 Er1 C21 . . . 77.53(15) no
O2 Er1 C31 . . . 101.38(15) no
O3W Er1 O4 . . . 72.86(12) no
O3W Er1 O5 . . . 84.64(11) no
O3W Er1 O6 . . . 130.89(12) no
O3W Er1 O7 . . . 77.04(12) no
O3W Er1 N1 . . . 81.08(13) no
O3W Er1 N2 . . . 80.02(12) no
O3W Er1 C21 . . . 78.02(14) no
O3W Er1 C31 . . . 103.94(15) no
O4 Er1 O5 . . . 54.83(12) no
O4 Er1 O6 . . . 126.38(13) no
O4 Er1 O7 . . . 123.64(12) no
O4 Er1 N1 . . . 75.77(12) no
O4 Er1 N2 . . . 136.77(12) no
O4 Er1 C21 . . . 27.04(14) no
O4 Er1 C31 . . . 128.77(14) no
O5 Er1 O6 . . . 77.85(13) no
O5 Er1 O7 . . . 76.12(11) no
O5 Er1 N1 . . . 130.59(12) no
O5 Er1 N2 . . . 154.27(14) no
O5 Er1 C21 . . . 27.81(14) no
O5 Er1 C31 . . . 73.95(14) no
O6 Er1 O7 . . . 54.37(12) no
O6 Er1 N1 . . . 142.83(13) no
O6 Er1 N2 . . . 96.83(13) no
O6 Er1 C21 . . . 102.45(15) no
O6 Er1 C31 . . . 27.09(15) no
O7 Er1 N1 . . . 143.43(13) no
O7 Er1 N2 . . . 80.37(13) no
O7 Er1 C21 . . . 100.89(14) no
O7 Er1 C31 . . . 27.34(14) no
N1 Er1 N2 . . . 67.14(14) no
N1 Er1 C21 . . . 102.79(15) no
N1 Er1 C31 . . . 155.46(15) no
N2 Er1 C21 . . . 157.08(15) no
N2 Er1 C31 . . . 89.81(15) no
C21 Er1 C31 . . . 101.75(16) no
Er1 O1 N8 . . . 93.5(3) no
Er1 O2 N8 . . . 98.0(3) no
Er1 O4 C21 . . . 94.0(3) no
Er1 O5 C21 . . . 92.0(3) no
Er1 O6 C31 . . . 95.1(3) no
Er1 O7 C31 . . . 91.8(3) no
H3A O3W H3B . . . 110.00 no
Er1 O3W H3B . . . 110.00 no
Er1 O3W H3A . . . 118.00 no
C25 O8 H8 . . . 109.00 no
C35 O9 H9 . . . 109.00 no
H1A O1W H1B . . . 108.00 no
C41 N1 C52 . . . 117.8(5) no
Er1 N1 C41 . . . 124.3(3) no
Er1 N1 C52 . . . 117.7(3) no
C50 N2 C51 . . . 117.7(5) no
Er1 N2 C50 . . . 125.0(4) no
Er1 N2 C51 . . . 116.3(3) no
O1 N8 O2 . . . 115.5(4) no
O1 N8 O3 . . . 121.9(5) no
O2 N8 O3 . . . 122.5(5) no
H2A O2W H2B . . . 108.00 no
C81 N6 C87 . . . 122.7(8) no
C81 N6 C83 . . . 116.7(6) no
C83 N6 C87 . . . 120.5(8) no
C81 N7 C85 . . . 117.4(6) no
C61 N3 C72 . . . 116.4(8) no
C70 N4 C71 . . . 120.9(7) no
C71 N4 H4 . . . 120.00 no
C70 N4 H4 . . . 119.00 no
O12 N5 O13 . . . 117.0(11) no
O11 N5 O13 . . . 120.0(11) no
O11 N5 O12 . . . 122.7(12) no
Er1 C21 C22 . . . 177.2(4) no
O4 C21 O5 . . . 119.1(5) no
O4 C21 C22 . . . 120.6(5) no
O5 C21 C22 . . . 120.3(5) no
Er1 C21 O5 . . . 60.2(3) no
Er1 C21 O4 . . . 59.0(3) no
C21 C22 C27 . . . 120.9(5) no
C23 C22 C27 . . . 119.1(5) no
C21 C22 C23 . . . 120.0(5) no
C22 C23 C24 . . . 120.1(5) no
C23 C24 C25 . . . 121.1(6) no
C24 C25 C26 . . . 119.0(5) no
O8 C25 C24 . . . 118.0(5) no
O8 C25 C26 . . . 123.1(5) no
C25 C26 C27 . . . 120.5(5) no
C22 C27 C26 . . . 120.2(5) no
Er1 C31 C32 . . . 174.6(4) no
Er1 C31 O6 . . . 57.9(3) no
O6 C31 C32 . . . 119.9(5) no
Er1 C31 O7 . . . 60.9(3) no
O7 C31 C32 . . . 121.6(5) no
O6 C31 O7 . . . 118.5(5) no
C33 C32 C37 . . . 118.7(5) no
C31 C32 C37 . . . 120.2(6) no
C31 C32 C33 . . . 121.1(5) no
C32 C33 C34 . . . 120.8(5) no
C33 C34 C35 . . . 119.7(7) no
C34 C35 C36 . . . 119.9(7) no
O9 C35 C36 . . . 117.9(7) no
O9 C35 C34 . . . 122.1(7) no
C35 C36 C37 . . . 120.0(7) no
C32 C37 C36 . . . 120.9(7) no
N1 C41 C42 . . . 123.0(5) no
C41 C42 C43 . . . 118.6(5) no
C42 C43 C44 . . . 120.7(5) no
C43 C44 C45 . . . 123.8(5) no
C43 C44 C52 . . . 116.9(5) no
C45 C44 C52 . . . 119.3(5) no
C44 C45 C46 . . . 121.4(6) no
C45 C46 C47 . . . 121.7(6) no
C46 C47 C51 . . . 119.0(6) no
C48 C47 C51 . . . 117.6(6) no
C46 C47 C48 . . . 123.5(5) no
C47 C48 C49 . . . 120.1(6) no
C48 C49 C50 . . . 119.1(6) no
N2 C50 C49 . . . 123.0(6) no
N2 C51 C47 . . . 122.5(5) no
N2 C51 C52 . . . 117.6(5) no
C47 C51 C52 . . . 119.8(5) no
C44 C52 C51 . . . 118.7(5) no
N1 C52 C51 . . . 118.5(5) no
N1 C52 C44 . . . 122.8(5) no
C22 C23 H23 . . . 120.00 no
C24 C23 H23 . . . 120.00 no
C25 C24 H24 . . . 119.00 no
C23 C24 H24 . . . 119.00 no
C25 C26 H26 . . . 120.00 no
C27 C26 H26 . . . 120.00 no
C22 C27 H27 . . . 120.00 no
C26 C27 H27 . . . 120.00 no
C34 C33 H33 . . . 120.00 no
C32 C33 H33 . . . 120.00 no
C33 C34 H34 . . . 120.00 no
C35 C34 H34 . . . 120.00 no
C35 C36 H36 . . . 120.00 no
C37 C36 H36 . . . 120.00 no
C36 C37 H37 . . . 120.00 no
C32 C37 H37 . . . 120.00 no
N1 C41 H41 . . . 119.00 no
C42 C41 H41 . . . 118.00 no
C43 C42 H42 . . . 121.00 no
C41 C42 H42 . . . 121.00 no
C44 C43 H43 . . . 120.00 no
C42 C43 H43 . . . 120.00 no
C46 C45 H45 . . . 119.00 no
C44 C45 H45 . . . 119.00 no
C47 C46 H46 . . . 119.00 no
C45 C46 H46 . . . 119.00 no
C49 C48 H48 . . . 120.00 no
C47 C48 H48 . . . 120.00 no
C48 C49 H49 . . . 120.00 no
C50 C49 H49 . . . 121.00 no
C49 C50 H50 . . . 118.00 no
N2 C50 H50 . . . 119.00 no
C81 C81 C82 2_756 . . 118.6(6) no
N7 C81 C82 . . . 122.5(5) no
N7 C81 C81 . . 2_756 118.9(6) no
C82 C81 C86 . . . 122.5(5) no
N6 C81 C81 . . 2_756 118.6(6) no
N6 C81 C86 . . . 122.5(5) no
C81 C81 C86 2_756 . . 118.9(6) no
N6 C81 N7 . . . 122.5(5) no
C83 C82 C87 . . . 120.5(8) no
C81 C82 C83 . . . 116.7(6) no
C81 C82 C87 . . . 122.7(8) no
N6 C83 C84 . . . 122.4(8) no
C82 C83 C84 . . . 122.4(8) no
C83 C84 C85 . . . 119.4(7) no
C84 C85 C86 . . . 121.7(8) no
N7 C85 C84 . . . 121.7(8) no
C81 C86 C85 . . . 117.4(6) no
C82 C87 C88 . . . 117.9(13) no
N6 C87 C88 . . . 117.9(13) no
C82 C83 H83 . . . 119.00 no
C84 C83 H83 . . . 119.00 no
N6 C83 H83 . . . 119.00 no
C85 C84 H84 . . . 120.00 no
C83 C84 H84 . . . 120.00 no
C84 C85 H85 . . . 119.00 no
N7 C85 H85 . . . 119.00 no
C86 C85 H85 . . . 119.00 no
C88 C87 H87 . . . 121.00 no
N6 C87 H87 . . . 121.00 no
C82 C87 H87 . . . 121.00 no
C87 C88 H88 . . . 120.00 no
N3 C61 C62 . . . 124.2(9) no
C61 C62 C63 . . . 119.4(9) no
C62 C63 C64 . . . 119.3(10) no
C63 C64 C65 . . . 123.3(9) no
C63 C64 C72 . . . 117.6(8) no
C65 C64 C72 . . . 119.1(7) no
C64 C65 C66 . . . 120.9(9) no
C65 C66 C67 . . . 121.7(10) no
C68 C67 C71 . . . 117.4(9) no
C66 C67 C71 . . . 118.9(8) no
C66 C67 C68 . . . 123.6(9) no
C67 C68 C69 . . . 120.9(9) no
C68 C69 C70 . . . 119.0(8) no
N4 C70 C69 . . . 121.6(9) no
N4 C71 C72 . . . 120.4(6) no
C67 C71 C72 . . . 119.4(7) no
N4 C71 C67 . . . 120.2(6) no
N3 C72 C71 . . . 116.9(6) no
C64 C72 C71 . . . 120.1(6) no
N3 C72 C64 . . . 123.0(6) no
N3 C61 H61 . . . 118.00 no
C62 C61 H61 . . . 118.00 no
C61 C62 H62 . . . 120.00 no
C63 C62 H62 . . . 120.00 no
C64 C63 H63 . . . 120.00 no
C62 C63 H63 . . . 120.00 no
C66 C65 H65 . . . 120.00 no
C64 C65 H65 . . . 120.00 no
C65 C66 H66 . . . 119.00 no
C67 C66 H66 . . . 119.00 no
C67 C68 H68 . . . 120.00 no
C69 C68 H68 . . . 120.00 no
C70 C69 H69 . . . 120.00 no
C68 C69 H69 . . . 121.00 no
C69 C70 H70 . . . 119.00 no
N4 C70 H70 . . . 119.00 no

loop_
_geom_bond_atom_site_label_1
_geom_bond_atom_site_label_2
_geom_bond_site_symmetry_1
_geom_bond_site_symmetry_2
_geom_bond_distance
_geom_bond_publ_flag
Er1 O1 . . 2.470(4) yes
Er1 O2 . . 2.376(4) yes
Er1 O3W . . 2.358(3) yes
Er1 O4 . . 2.372(3) yes
Er1 O5 . . 2.399(3) yes
Er1 O6 . . 2.366(4) yes
Er1 O7 . . 2.433(4) yes
Er1 N1 . . 2.461(4) yes
Er1 N2 . . 2.489(4) yes
O1 N8 . . 1.264(7) no
O2 N8 . . 1.264(6) no
O3 N8 . . 1.221(6) no
O4 C21 . . 1.259(6) no
O5 C21 . . 1.289(7) no
O6 C31 . . 1.273(7) no
O7 C31 . . 1.279(7) no
O8 C25 . . 1.346(7) no
O9 C35 . . 1.356(10) no
O3W H3B . . 0.8200 no
O3W H3A . . 0.8200 no
O8 H8 . . 0.8200 no
O9 H9 . . 0.8200 no
O11 N5 . . 1.274(15) no
O12 N5 . . 1.217(14) no
O13 N5 . . 1.272(16) no
O1W H1A . . 0.8200 no
O1W H1B . . 0.8200 no
N1 C41 . . 1.333(7) no
N1 C52 . . 1.353(7) no
N2 C51 . . 1.365(7) no
N2 C50 . . 1.332(7) no
O2W H2B . . 0.8200 no
O2W H2A . . 0.8200 no
N6 C81 . . 1.368(9) no
N6 C87 . . 1.504(17) no
N6 C83 . . 1.389(10) no
N7 C85 . . 1.381(10) no
N7 C81 . . 1.381(9) no
N3 C61 . . 1.312(10) no
N3 C72 . . 1.350(10) no
N4 C71 . . 1.328(10) no
N4 C70 . . 1.326(10) no
N4 H4 . . 0.8600 no
C21 C22 . . 1.470(8) no
C22 C27 . . 1.403(8) no
C22 C23 . . 1.391(8) no
C23 C24 . . 1.371(8) no
C24 C25 . . 1.384(9) no
C25 C26 . . 1.394(8) no
C26 C27 . . 1.371(8) no
C31 C32 . . 1.474(8) no
C32 C37 . . 1.381(8) no
C32 C33 . . 1.396(8) no
C33 C34 . . 1.381(9) no
C34 C35 . . 1.375(10) no
C35 C36 . . 1.396(12) no
C36 C37 . . 1.371(10) no
C41 C42 . . 1.408(8) no
C42 C43 . . 1.355(8) no
C43 C44 . . 1.395(8) no
C44 C52 . . 1.417(8) no
C44 C45 . . 1.431(8) no
C45 C46 . . 1.331(9) no
C46 C47 . . 1.437(9) no
C47 C51 . . 1.399(8) no
C47 C48 . . 1.399(9) no
C48 C49 . . 1.355(10) no
C49 C50 . . 1.396(9) no
C51 C52 . . 1.457(8) no
C23 H23 . . 0.9300 no
C24 H24 . . 0.9300 no
C26 H26 . . 0.9300 no
C27 H27 . . 0.9300 no
C33 H33 . . 0.9300 no
C34 H34 . . 0.9300 no
C36 H36 . . 0.9300 no
C37 H37 . . 0.9300 no
C41 H41 . . 0.9300 no
C42 H42 . . 0.9300 no
C43 H43 . . 0.9300 no
C45 H45 . . 0.9300 no
C46 H46 . . 0.9300 no
C48 H48 . . 0.9300 no
C49 H49 . . 0.9300 no
C50 H50 . . 0.9300 no
C81 C82 . . 1.368(9) no
C81 C81 . 2_756 1.447(8) no
C81 C86 . . 1.381(9) no
C82 C83 . . 1.389(10) no
C82 C87 . . 1.504(17) no
C83 C84 . . 1.345(12) no
C84 C85 . . 1.350(13) no
C85 C86 . . 1.381(10) no
C87 C88 . . 1.31(2) no
C83 H83 . . 0.9300 no
C84 H84 . . 0.9300 no
C85 H85 . . 0.9300 no
C87 H87 . . 0.9300 no
C88 H88 . . 0.9300 no
C61 C62 . . 1.380(15) no
C62 C63 . . 1.325(15) no
C63 C64 . . 1.400(12) no
C64 C72 . . 1.383(11) no
C64 C65 . . 1.444(13) no
C65 C66 . . 1.346(16) no
C66 C67 . . 1.420(14) no
C67 C68 . . 1.371(11) no
C67 C71 . . 1.410(11) no
C68 C69 . . 1.356(17) no
C69 C70 . . 1.358(14) no
C71 C72 . . 1.448(8) no
C61 H61 . . 0.9300 no
C62 H62 . . 0.9300 no
C63 H63 . . 0.9300 no
C65 H65 . . 0.9300 no
C66 H66 . . 0.9300 no
C68 H68 . . 0.9300 no
C69 H69 . . 0.9300 no
C70 H70 . . 0.9300 no

loop_
_geom_hbond_atom_site_label_D
_geom_hbond_atom_site_label_H
_geom_hbond_atom_site_label_A
_geom_hbond_site_symmetry_A
_geom_hbond_distance_DH
_geom_hbond_distance_HA
_geom_hbond_distance_DA
_geom_hbond_angle_DHA
_geom_hbond_publ_flag
O1W H1A O2 2_666 0.82 2.55 3.270(6) 148 yes
O1W H1A O6 2_666 0.82 2.22 2.875(6) 137 yes
O1W H1B O12 2_666 0.82 2.06 2.872(10) 172 yes
O2W H2A O9 1_655 0.82 1.94 2.737(8) 164 yes
O2W H2B O11 2_666 0.82 2.01 2.789(10) 157 yes
O3W H3A O5 2_565 0.82 1.90 2.671(5) 155 yes
O3W H3B O7 2_565 0.82 2.16 2.836(5) 140 yes
N4 H4 O2W . 0.86 1.91 2.725(9) 157 yes
O8 H8 O1W 1_464 0.82 1.87 2.659(6) 160 yes
O9 H9 O11 1_455 0.82 2.09 2.803(12) 145 yes
O9 H9 O12 1_455 0.82 2.43 3.172(12) 151 yes
C34 H34 O3 1_455 0.93 2.43 3.256(8) 148 yes
C48 H48 O12 1_545 0.93 2.27 3.046(11) 141 yes
C62 H62 O1 1_565 0.93 2.55 3.387(10) 150 yes
C70 H70 O13 2_666 0.93 2.35 3.244(13) 161 yes
C83 H83 Cg4 1_655 0.93 2.78 3.628(9) 152 yes

loop_
_geom_torsion_atom_site_label_1
_geom_torsion_atom_site_label_2
_geom_torsion_atom_site_label_3
_geom_torsion_atom_site_label_4
_geom_torsion_site_symmetry_1
_geom_torsion_site_symmetry_2
_geom_torsion_site_symmetry_3
_geom_torsion_site_symmetry_4
_geom_torsion
_geom_torsion_publ_flag
O2 Er1 O1 N8 . . . . 4.8(3) no
O3W Er1 O1 N8 . . . . 144.2(3) no
O4 Er1 O1 N8 . . . . 40.0(3) no
O5 Er1 O1 N8 . . . . -27.9(4) no
O6 Er1 O1 N8 . . . . -81.4(3) no
O7 Er1 O1 N8 . . . . -117.7(3) no
N1 Er1 O1 N8 . . . . 101.0(3) no
N2 Er1 O1 N8 . . . . 172.7(3) no
C21 Er1 O1 N8 . . . . 8.7(4) no
C31 Er1 O1 N8 . . . . -98.2(3) no
O1 Er1 O2 N8 . . . . -4.8(3) no
O3W Er1 O2 N8 . . . . -140.2(3) no
O4 Er1 O2 N8 . . . . -154.0(3) no
O5 Er1 O2 N8 . . . . 150.7(3) no
O6 Er1 O2 N8 . . . . 71.6(3) no
O7 Er1 O2 N8 . . . . 84.1(3) no
N1 Er1 O2 N8 . . . . -77.2(3) no
N2 Er1 O2 N8 . . . . -17.8(3) no
C21 Er1 O2 N8 . . . . 178.3(3) no
C31 Er1 O2 N8 . . . . 78.6(3) no
O1 Er1 O4 C21 . . . . -118.5(3) no
O2 Er1 O4 C21 . . . . -90.4(3) no
O3W Er1 O4 C21 . . . . 97.3(3) no
O5 Er1 O4 C21 . . . . 1.7(3) no
O6 Er1 O4 C21 . . . . -31.3(4) no
O7 Er1 O4 C21 . . . . 36.4(3) no
N1 Er1 O4 C21 . . . . -177.9(3) no
N2 Er1 O4 C21 . . . . 150.9(3) no
C31 Er1 O4 C21 . . . . 2.9(4) no
O1 Er1 O5 C21 . . . . 101.0(3) no
O2 Er1 O5 C21 . . . . 75.6(3) no
O3W Er1 O5 C21 . . . . -74.4(3) no
O4 Er1 O5 C21 . . . . -1.6(3) no
O6 Er1 O5 C21 . . . . 151.8(3) no
O7 Er1 O5 C21 . . . . -152.4(3) no
N1 Er1 O5 C21 . . . . -1.0(4) no
N2 Er1 O5 C21 . . . . -127.8(4) no
C31 Er1 O5 C21 . . . . 179.4(3) no
O1 Er1 O6 C31 . . . . -140.4(3) no
O2 Er1 O6 C31 . . . . 164.8(3) no
O3W Er1 O6 C31 . . . . 6.7(4) no
O4 Er1 O6 C31 . . . . 105.5(3) no
O5 Er1 O6 C31 . . . . 78.5(3) no
O7 Er1 O6 C31 . . . . -3.1(3) no
N1 Er1 O6 C31 . . . . -136.7(3) no
N2 Er1 O6 C31 . . . . -76.0(3) no
C21 Er1 O6 C31 . . . . 91.5(3) no
O1 Er1 O7 C31 . . . . 46.4(3) no
O2 Er1 O7 C31 . . . . -11.9(3) no
O3W Er1 O7 C31 . . . . -169.4(3) no
O4 Er1 O7 C31 . . . . -110.5(3) no
O5 Er1 O7 C31 . . . . -81.8(3) no
O6 Er1 O7 C31 . . . . 3.0(3) no
N1 Er1 O7 C31 . . . . 135.8(3) no
N2 Er1 O7 C31 . . . . 108.7(3) no
C21 Er1 O7 C31 . . . . -94.6(3) no
O1 Er1 N1 C41 . . . . -112.5(4) no
O1 Er1 N1 C52 . . . . 61.5(4) no
O2 Er1 N1 C41 . . . . -60.2(4) no
O2 Er1 N1 C52 . . . . 113.7(4) no
O3W Er1 N1 C41 . . . . 91.0(4) no
O3W Er1 N1 C52 . . . . -95.0(4) no
O4 Er1 N1 C41 . . . . 16.6(4) no
O4 Er1 N1 C52 . . . . -169.5(4) no
O5 Er1 N1 C41 . . . . 16.0(5) no
O5 Er1 N1 C52 . . . . -170.0(3) no
O6 Er1 N1 C41 . . . . -116.2(4) no
O6 Er1 N1 C52 . . . . 57.8(5) no
O7 Er1 N1 C41 . . . . 144.7(4) no
O7 Er1 N1 C52 . . . . -41.4(5) no
N2 Er1 N1 C41 . . . . 173.9(5) no
N2 Er1 N1 C52 . . . . -12.2(4) no
C21 Er1 N1 C41 . . . . 15.6(4) no
C21 Er1 N1 C52 . . . . -170.5(4) no
C31 Er1 N1 C41 . . . . -164.9(4) no
C31 Er1 N1 C52 . . . . 9.0(6) no
O1 Er1 N2 C50 . . . . 103.0(4) no
O1 Er1 N2 C51 . . . . -65.0(4) no
O2 Er1 N2 C50 . . . . 114.1(4) no
O2 Er1 N2 C51 . . . . -53.9(4) no
O3W Er1 N2 C50 . . . . -93.2(4) no
O3W Er1 N2 C51 . . . . 98.9(4) no
O4 Er1 N2 C50 . . . . -144.6(4) no
O4 Er1 N2 C51 . . . . 47.5(4) no
O5 Er1 N2 C50 . . . . -38.9(6) no
O5 Er1 N2 C51 . . . . 153.2(3) no
O6 Er1 N2 C50 . . . . 37.3(4) no
O6 Er1 N2 C51 . . . . -130.7(4) no
O7 Er1 N2 C50 . . . . -14.8(4) no
O7 Er1 N2 C51 . . . . 177.3(4) no
N1 Er1 N2 C50 . . . . -177.6(5) no
N1 Er1 N2 C51 . . . . 14.4(3) no
C21 Er1 N2 C50 . . . . -110.0(5) no
C21 Er1 N2 C51 . . . . 82.1(6) no
C31 Er1 N2 C50 . . . . 11.0(4) no
C31 Er1 N2 C51 . . . . -156.9(4) no
O1 Er1 C21 O4 . . . . 79.9(3) no
O1 Er1 C21 O5 . . . . -103.0(3) no
O2 Er1 C21 O4 . . . . 83.1(3) no
O2 Er1 C21 O5 . . . . -99.8(3) no
O3W Er1 C21 O4 . . . . -75.7(3) no
O3W Er1 C21 O5 . . . . 101.4(3) no
O4 Er1 C21 O5 . . . . 177.1(5) no
O5 Er1 C21 O4 . . . . -177.1(5) no
O6 Er1 C21 O4 . . . . 154.6(3) no
O6 Er1 C21 O5 . . . . -28.3(3) no
O7 Er1 C21 O4 . . . . -149.8(3) no
O7 Er1 C21 O5 . . . . 27.3(3) no
N1 Er1 C21 O4 . . . . 2.1(3) no
N1 Er1 C21 O5 . . . . 179.2(3) no
N2 Er1 C21 O4 . . . . -58.8(6) no
N2 Er1 C21 O5 . . . . 118.3(4) no
C31 Er1 C21 O4 . . . . -177.7(3) no
C31 Er1 C21 O5 . . . . -0.6(3) no
O1 Er1 C31 O6 . . . . 36.9(3) no
O1 Er1 C31 O7 . . . . -137.7(3) no
O2 Er1 C31 O6 . . . . -15.0(3) no
O2 Er1 C31 O7 . . . . 170.5(3) no
O3W Er1 C31 O6 . . . . -174.8(3) no
O3W Er1 C31 O7 . . . . 10.6(3) no
O4 Er1 C31 O6 . . . . -95.8(3) no
O4 Er1 C31 O7 . . . . 89.7(3) no
O5 Er1 C31 O6 . . . . -94.7(3) no
O5 Er1 C31 O7 . . . . 90.7(3) no
O6 Er1 C31 O7 . . . . -174.6(5) no
O7 Er1 C31 O6 . . . . 174.6(5) no
N1 Er1 C31 O6 . . . . 86.1(5) no
N1 Er1 C31 O7 . . . . -88.5(5) no
N2 Er1 C31 O6 . . . . 105.5(3) no
N2 Er1 C31 O7 . . . . -69.1(3) no
C21 Er1 C31 O6 . . . . -94.4(3) no
C21 Er1 C31 O7 . . . . 91.0(3) no
Er1 O1 N8 O3 . . . . 173.3(5) no
Er1 O1 N8 O2 . . . . -7.9(4) no
Er1 O2 N8 O3 . . . . -173.0(5) no
Er1 O2 N8 O1 . . . . 8.3(5) no
Er1 O4 C21 O5 . . . . -2.9(5) no
Er1 O4 C21 C22 . . . . 176.8(5) no
Er1 O5 C21 C22 . . . . -176.8(5) no
Er1 O5 C21 O4 . . . . 2.9(5) no
Er1 O6 C31 O7 . . . . 5.4(5) no
Er1 O6 C31 C32 . . . . -174.3(4) no
Er1 O7 C31 C32 . . . . 174.4(5) no
Er1 O7 C31 O6 . . . . -5.2(5) no
C52 N1 C41 C42 . . . . 0.6(8) no
Er1 N1 C52 C44 . . . . -172.0(4) no
Er1 N1 C52 C51 . . . . 9.3(6) no
C41 N1 C52 C44 . . . . 2.4(8) no
Er1 N1 C41 C42 . . . . 174.6(4) no
C41 N1 C52 C51 . . . . -176.4(5) no
C50 N2 C51 C47 . . . . -1.6(8) no
C50 N2 C51 C52 . . . . 175.3(5) no
Er1 N2 C51 C52 . . . . -15.8(6) no
Er1 N2 C50 C49 . . . . -165.8(4) no
C51 N2 C50 C49 . . . . 2.1(8) no
Er1 N2 C51 C47 . . . . 167.3(4) no
C83 N6 C87 C88 . . . . -179.0(12) no
C83 N6 C81 C86 . . . . 0.4(11) no
C83 N6 C81 C81 . . . 2_756 179.9(7) no
C87 N6 C81 N7 . . . . 177.0(9) no
C87 N6 C81 C86 . . . . 177.0(9) no
C87 N6 C81 C81 . . . 2_756 -3.4(12) no
C81 N6 C83 C84 . . . . 0.5(12) no
C83 N6 C81 N7 . . . . 0.4(11) no
C81 N6 C87 C88 . . . . 4.5(18) no
C87 N6 C83 C84 . . . . -176.3(10) no
C85 N7 C81 C81 . . . 2_756 179.6(7) no
C81 N7 C85 C84 . . . . 0.5(12) no
C85 N7 C81 C82 . . . . -0.8(11) no
C85 N7 C81 N6 . . . . -0.8(11) no
C61 N3 C72 C64 . . . . -2.2(11) no
C72 N3 C61 C62 . . . . -0.2(12) no
C61 N3 C72 C71 . . . . 177.9(7) no
C71 N4 C70 C69 . . . . -0.8(12) no
C70 N4 C71 C67 . . . . -0.2(11) no
C70 N4 C71 C72 . . . . -178.6(7) no
O5 C21 C22 C23 . . . . -179.2(5) no
O4 C21 C22 C27 . . . . -176.5(5) no
O5 C21 C22 C27 . . . . 3.2(8) no
O4 C21 C22 C23 . . . . 1.2(8) no
C21 C22 C23 C24 . . . . -177.9(6) no
C23 C22 C27 C26 . . . . 0.2(9) no
C21 C22 C27 C26 . . . . 177.9(5) no
C27 C22 C23 C24 . . . . -0.2(9) no
C22 C23 C24 C25 . . . . -0.3(9) no
C23 C24 C25 C26 . . . . 0.8(9) no
C23 C24 C25 O8 . . . . -179.0(6) no
O8 C25 C26 C27 . . . . 179.0(5) no
C24 C25 C26 C27 . . . . -0.8(9) no
C25 C26 C27 C22 . . . . 0.3(9) no
O6 C31 C32 C37 . . . . 2.9(8) no
O6 C31 C32 C33 . . . . -176.3(5) no
O7 C31 C32 C33 . . . . 4.1(8) no
O7 C31 C32 C37 . . . . -176.7(5) no
C31 C32 C33 C34 . . . . 178.5(5) no
C33 C32 C37 C36 . . . . 0.2(9) no
C31 C32 C37 C36 . . . . -179.1(6) no
C37 C32 C33 C34 . . . . -0.8(8) no
C32 C33 C34 C35 . . . . 0.6(9) no
C33 C34 C35 O9 . . . . -177.7(7) no
C33 C34 C35 C36 . . . . 0.3(11) no
O9 C35 C36 C37 . . . . 177.2(7) no
C34 C35 C36 C37 . . . . -0.8(12) no
C35 C36 C37 C32 . . . . 0.6(11) no
N1 C41 C42 C43 . . . . -2.0(9) no
C41 C42 C43 C44 . . . . 0.4(9) no
C42 C43 C44 C45 . . . . -178.3(6) no
C42 C43 C44 C52 . . . . 2.3(8) no
C43 C44 C52 C51 . . . . 174.9(5) no
C45 C44 C52 C51 . . . . -4.5(8) no
C45 C44 C52 N1 . . . . 176.7(5) no
C43 C44 C45 C46 . . . . -177.6(6) no
C43 C44 C52 N1 . . . . -3.8(8) no
C52 C44 C45 C46 . . . . 1.9(9) no
C44 C45 C46 C47 . . . . 2.7(10) no
C45 C46 C47 C51 . . . . -4.5(9) no
C45 C46 C47 C48 . . . . 175.1(6) no
C48 C47 C51 C52 . . . . -178.0(5) no
C46 C47 C51 N2 . . . . 178.4(5) no
C46 C47 C48 C49 . . . . -176.1(6) no
C51 C47 C48 C49 . . . . 3.5(9) no
C46 C47 C51 C52 . . . . 1.6(8) no
C48 C47 C51 N2 . . . . -1.1(9) no
C47 C48 C49 C50 . . . . -3.0(9) no
C48 C49 C50 N2 . . . . 0.2(9) no
N2 C51 C52 N1 . . . . 4.6(8) no
N2 C51 C52 C44 . . . . -174.2(5) no
C47 C51 C52 C44 . . . . 2.8(8) no
C47 C51 C52 N1 . . . . -178.4(5) no
C86 C81 C82 C83 . . . . 0.4(11) no
C86 C81 C82 C87 . . . . 177.0(9) no
N7 C81 C82 C87 . . . . 177.0(9) no
N6 C81 C81 N6 . . 2_756 2_756 -180.0(7) no
N6 C81 C81 N7 . . 2_756 2_756 0.4(10) no
C81 C81 C82 C83 2_756 . . . 179.9(7) no
C81 C81 C82 C87 2_756 . . . -3.4(12) no
N6 C81 C86 C85 . . . . -0.8(11) no
C82 C81 C86 C85 . . . . -0.8(11) no
C81 C81 C86 C85 2_756 . . . 179.6(7) no
C86 C81 C81 N7 . . 2_756 2_756 -180.0(7) no
N7 C81 C82 C83 . . . . 0.4(11) no
C82 C81 C81 N6 . . 2_756 2_756 -180.0(7) no
N7 C81 C81 N6 . . 2_756 2_756 -0.4(10) no
N7 C81 C81 N7 . . 2_756 2_756 -180.0(7) no
C82 C81 C81 N7 . . 2_756 2_756 0.4(10) no
C86 C81 C81 N6 . . 2_756 2_756 -0.4(10) no
C87 C82 C83 C84 . . . . -176.3(10) no
C81 C82 C83 C84 . . . . 0.5(12) no
C81 C82 C87 C88 . . . . 4.5(18) no
C83 C82 C87 C88 . . . . -179.0(12) no
N6 C83 C84 C85 . . . . -0.8(14) no
C82 C83 C84 C85 . . . . -0.8(14) no
C83 C84 C85 C86 . . . . 0.3(14) no
C83 C84 C85 N7 . . . . 0.3(14) no
C84 C85 C86 C81 . . . . 0.5(12) no
N3 C61 C62 C63 . . . . 1.9(14) no
C61 C62 C63 C64 . . . . -1.1(13) no
C62 C63 C64 C65 . . . . 179.8(9) no
C62 C63 C64 C72 . . . . -1.1(12) no
C63 C64 C65 C66 . . . . 177.9(9) no
C72 C64 C65 C66 . . . . -1.2(13) no
C63 C64 C72 N3 . . . . 2.9(11) no
C63 C64 C72 C71 . . . . -177.3(7) no
C65 C64 C72 N3 . . . . -178.0(7) no
C65 C64 C72 C71 . . . . 1.9(11) no
C64 C65 C66 C67 . . . . 0.2(15) no
C65 C66 C67 C68 . . . . -178.3(10) no
C65 C66 C67 C71 . . . . 0.1(14) no
C66 C67 C68 C69 . . . . 178.4(10) no
C71 C67 C68 C69 . . . . 0.0(14) no
C66 C67 C71 N4 . . . . -177.9(8) no
C66 C67 C71 C72 . . . . 0.5(11) no
C68 C67 C71 N4 . . . . 0.6(11) no
C68 C67 C71 C72 . . . . 179.0(8) no
C67 C68 C69 C70 . . . . -0.9(15) no
C68 C69 C70 N4 . . . . 1.3(14) no
N4 C71 C72 N3 . . . . -3.3(10) no
N4 C71 C72 C64 . . . . 176.9(7) no
C67 C71 C72 N3 . . . . 178.3(7) no
C67 C71 C72 C64 . . . . -1.5(10) no
